data_2231128
loop_
_publ_author_name
'Guo, Ying'
'Pan, Meng-Xin'
'Xiang, Hai'
'Liu, Wen-Hong'
'Song, Zhong-Cheng'

_publ_section_title
;
 (<i>E</i>)-4-Chloro-<i>N</i>-(2,4,6-trimethylbenzylidene)aniline
;
_journal_coeditor_code HB5944
_journal_issue 8
_journal_name_full 'Acta Crystallographica Section E'
_journal_page_first o1999
_journal_paper_doi 10.1107/S1600536811027024
_journal_volume 67
_journal_year 2011
_chemical_formula_iupac 'C16 H16 Cl N'
_chemical_formula_moiety 'C16 H16 Cl N'
_chemical_formula_sum 'C16 H16 Cl N'
_chemical_formula_weight 257.75
_chemical_name_systematic
;
(<i>E</i>)-4-Chloro-<i>N</i>-(2,4,6-trimethylbenzylidene)aniline
;
_space_group_IT_number 14
_symmetry_cell_setting monoclinic
_symmetry_space_group_name_Hall '-P 2ybc'
_symmetry_space_group_name_H-M 'P 1 21/c 1'
_atom_sites_solution_hydrogens geom
_atom_sites_solution_primary direct
_atom_sites_solution_secondary difmap
_audit_creation_method SHELXL-97
_cell_angle_alpha 90.00
_cell_angle_beta 102.296(4)
_cell_angle_gamma 90.00
_cell_formula_units_Z 4
_cell_length_a 7.198(2)
_cell_length_b 12.398(4)
_cell_length_c 15.865(5)
_cell_measurement_reflns_used 1950
_cell_measurement_temperature 293(2)
_cell_measurement_theta_max 24.81
_cell_measurement_theta_min 2.63
_cell_volume 1383.3(7)
_computing_cell_refinement 'SAINT (Bruker, 2004)'
_computing_data_collection 'APEX2 (Bruker, 2004)'
_computing_data_reduction 'SAINT (Bruker, 2004)'
_computing_molecular_graphics 'SHELXTL (Sheldrick, 2008)'
_computing_publication_material 'SHELXTL (Sheldrick, 2008)'
_computing_structure_refinement 'SHELXL97 (Sheldrick, 2008)'
_computing_structure_solution 'SHELXS97 (Sheldrick, 2008)'
_diffrn_ambient_temperature 293(2)
_diffrn_measured_fraction_theta_full 0.991
_diffrn_measured_fraction_theta_max 0.991
_diffrn_measurement_device_type 'Bruker APEXII CCD'
_diffrn_measurement_method '\f and \w'
_diffrn_radiation_monochromator graphite
_diffrn_radiation_source 'fine-focus sealed tube'
_diffrn_radiation_type MoK\a
_diffrn_radiation_wavelength 0.71073
_diffrn_reflns_av_R_equivalents 0.0421
_diffrn_reflns_av_sigmaI/netI 0.0548
_diffrn_reflns_limit_h_max 8
_diffrn_reflns_limit_h_min -8
_diffrn_reflns_limit_k_max 12
_diffrn_reflns_limit_k_min -15
_diffrn_reflns_limit_l_max 19
_diffrn_reflns_limit_l_min -19
_diffrn_reflns_number 7071
_diffrn_reflns_theta_full 25.50
_diffrn_reflns_theta_max 25.50
_diffrn_reflns_theta_min 2.63
_exptl_absorpt_coefficient_mu 0.258
_exptl_absorpt_correction_T_max 0.929
_exptl_absorpt_correction_T_min 0.924
_exptl_absorpt_correction_type multi-scan
_exptl_absorpt_process_details '(SADABS; Bruker, 2004)'
_exptl_crystal_colour colorless
_exptl_crystal_density_diffrn 1.238
_exptl_crystal_density_method 'not measured'
_exptl_crystal_description block
_exptl_crystal_F_000 544
_exptl_crystal_size_max 0.31
_exptl_crystal_size_mid 0.30
_exptl_crystal_size_min 0.29
_refine_diff_density_max 0.187
_refine_diff_density_min -0.163
_refine_ls_extinction_coef 0.024(3)
_refine_ls_extinction_expression Fc^*^=kFc[1+0.001xFc^2^\l^3^/sin(2\q)]^-1/4^
_refine_ls_extinction_method 'SHELXL97 (Sheldrick, 2008)'
_refine_ls_goodness_of_fit_ref 1.041
_refine_ls_hydrogen_treatment constr
_refine_ls_matrix_type full
_refine_ls_number_parameters 167
_refine_ls_number_reflns 2553
_refine_ls_number_restraints 0
_refine_ls_restrained_S_all 1.041
_refine_ls_R_factor_all 0.0843
_refine_ls_R_factor_gt 0.0459
_refine_ls_shift/su_max 0.000
_refine_ls_shift/su_mean 0.000
_refine_ls_structure_factor_coef Fsqd
_refine_ls_weighting_details 'calc w=1/[\s^2^(Fo^2^)+(0.0476P)^2^+0.5504P] where P=(Fo^2^+2Fc^2^)/3'
_refine_ls_weighting_scheme calc
_refine_ls_wR_factor_gt 0.1079
_refine_ls_wR_factor_ref 0.1358
_reflns_number_gt 1593
_reflns_number_total 2553
_reflns_threshold_expression I>2\s(I)
_cod_data_source_file hb5944.cif
_cod_data_source_block I
_cod_original_sg_symbol_H-M 'P 21/c'
_cod_database_code 2231128
_cod_database_fobs_code 2231128

loop_
_symmetry_equiv_pos_as_xyz
'x, y, z'
'-x, y+1/2, -z+1/2'
'-x, -y, -z'
'x, -y-1/2, z-1/2'

loop_
_atom_site_type_symbol
_atom_site_label
_atom_site_fract_x
_atom_site_fract_y
_atom_site_fract_z
_atom_site_U_iso_or_equiv
_atom_site_adp_type
_atom_site_calc_flag
_atom_site_refinement_flags
_atom_site_occupancy
_atom_site_symmetry_multiplicity
C C1 0.2061(3) 0.3177(2) -0.07427(15) 0.0528(6) Uani d . 1 1
C C2 0.1376(4) 0.3161(2) -0.16278(16) 0.0607(7) Uani d . 1 1
H H2 0.1204 0.2497 -0.1906 0.073 Uiso calc R 1 1
C C3 0.0937(4) 0.4085(2) -0.21154(16) 0.0608(7) Uani d . 1 1
C C4 0.1175(3) 0.5063(2) -0.16925(16) 0.0568(7) Uani d . 1 1
H H4 0.0864 0.5692 -0.2010 0.068 Uiso calc R 1 1
C C5 0.1867(3) 0.51398(19) -0.08065(15) 0.0489(6) Uani d . 1 1
C C6 0.2323(3) 0.41907(19) -0.03188(14) 0.0451(6) Uani d . 1 1
C C7 0.3158(3) 0.4292(2) 0.06073(15) 0.0504(6) Uani d . 1 1
H H7 0.3552 0.4976 0.0811 0.061 Uiso calc R 1 1
C C8 0.2484(5) 0.2115(2) -0.02813(18) 0.0752(8) Uani d . 1 1
H H8A 0.2283 0.1538 -0.0695 0.113 Uiso calc R 1 1
H H8B 0.1655 0.2022 0.0114 0.113 Uiso calc R 1 1
H H8C 0.3782 0.2107 0.0031 0.113 Uiso calc R 1 1
C C9 0.0207(5) 0.4020(3) -0.30862(17) 0.0902(10) Uani d . 1 1
H H9A 0.0000 0.4735 -0.3319 0.135 Uiso calc R 1 1
H H9B -0.0967 0.3626 -0.3210 0.135 Uiso calc R 1 1
H H9C 0.1129 0.3657 -0.3342 0.135 Uiso calc R 1 1
C C10 0.2072(4) 0.6250(2) -0.04014(17) 0.0625(7) Uani d . 1 1
H H10A 0.1588 0.6781 -0.0833 0.094 Uiso calc R 1 1
H H10B 0.3390 0.6392 -0.0163 0.094 Uiso calc R 1 1
H H10C 0.1367 0.6281 0.0048 0.094 Uiso calc R 1 1
C C11 0.4309(4) 0.3741(2) 0.20165(15) 0.0544(6) Uani d . 1 1
C C12 0.5466(4) 0.2942(2) 0.24460(18) 0.0742(9) Uani d . 1 1
H H12 0.5584 0.2297 0.2162 0.089 Uiso calc R 1 1
C C13 0.6456(4) 0.3073(2) 0.32874(18) 0.0729(8) Uani d . 1 1
H H13 0.7257 0.2532 0.3561 0.087 Uiso calc R 1 1
C C14 0.6243(4) 0.4007(2) 0.37115(16) 0.0589(7) Uani d . 1 1
C C15 0.5060(4) 0.4801(2) 0.33155(17) 0.0704(8) Uani d . 1 1
H H15 0.4903 0.5429 0.3613 0.085 Uiso calc R 1 1
C C16 0.4093(4) 0.4668(2) 0.24666(17) 0.0679(8) Uani d . 1 1
H H16 0.3289 0.5211 0.2198 0.081 Uiso calc R 1 1
Cl Cl1 0.74755(12) 0.41813(6) 0.47717(5) 0.0868(3) Uani d . 1 1
N N1 0.3387(3) 0.35391(18) 0.11479(13) 0.0642(6) Uani d . 1 1

loop_
_atom_site_aniso_label
_atom_site_aniso_U_11
_atom_site_aniso_U_22
_atom_site_aniso_U_33
_atom_site_aniso_U_12
_atom_site_aniso_U_13
_atom_site_aniso_U_23
C1 0.0509(15) 0.0545(15) 0.0543(15) -0.0032(12) 0.0145(12) -0.0052(12)
C2 0.0647(18) 0.0620(17) 0.0567(16) -0.0099(13) 0.0161(13) -0.0195(13)
C3 0.0560(16) 0.0773(19) 0.0477(14) -0.0106(14) 0.0076(12) -0.0068(14)
C4 0.0553(16) 0.0606(16) 0.0514(15) -0.0046(13) 0.0042(12) 0.0065(12)
C5 0.0395(13) 0.0540(15) 0.0532(14) -0.0032(11) 0.0097(11) -0.0038(11)
C6 0.0386(13) 0.0526(14) 0.0451(13) -0.0037(11) 0.0113(10) -0.0036(11)
C7 0.0478(14) 0.0525(15) 0.0507(14) -0.0031(12) 0.0097(11) -0.0070(12)
C8 0.102(2) 0.0502(16) 0.0739(19) 0.0005(15) 0.0191(17) -0.0075(13)
C9 0.098(2) 0.118(3) 0.0494(16) -0.013(2) 0.0029(16) -0.0095(17)
C10 0.0644(18) 0.0555(16) 0.0653(17) 0.0012(13) 0.0087(13) -0.0035(13)
C11 0.0577(16) 0.0568(15) 0.0468(14) -0.0031(13) 0.0067(12) 0.0032(12)
C12 0.109(2) 0.0492(15) 0.0595(17) 0.0074(16) 0.0064(16) 0.0013(13)
C13 0.091(2) 0.0588(17) 0.0618(17) 0.0151(16) -0.0005(16) 0.0133(14)
C14 0.0611(17) 0.0606(17) 0.0495(15) -0.0013(13) -0.0004(12) 0.0066(12)
C15 0.087(2) 0.0643(18) 0.0535(16) 0.0166(16) 0.0004(15) -0.0049(13)
C16 0.075(2) 0.0669(18) 0.0560(16) 0.0206(15) 0.0018(14) 0.0017(14)
Cl1 0.1009(7) 0.0845(6) 0.0590(5) -0.0013(5) -0.0189(4) 0.0027(4)
N1 0.0795(16) 0.0600(14) 0.0491(12) -0.0032(12) 0.0049(11) 0.0004(11)

loop_
_atom_type_symbol
_atom_type_description
_atom_type_scat_dispersion_real
_atom_type_scat_dispersion_imag
_atom_type_scat_source
C C 0.0033 0.0016 'International Tables Vol C Tables 4.2.6.8 and 6.1.1.4'
H H 0.0000 0.0000 'International Tables Vol C Tables 4.2.6.8 and 6.1.1.4'
Cl Cl 0.1484 0.1585 'International Tables Vol C Tables 4.2.6.8 and 6.1.1.4'
N N 0.0061 0.0033 'International Tables Vol C Tables 4.2.6.8 and 6.1.1.4'

loop_
_geom_angle_atom_site_label_1
_geom_angle_atom_site_label_2
_geom_angle_atom_site_label_3
_geom_angle
C2 C1 C6 118.4(2)
C2 C1 C8 118.1(2)
C6 C1 C8 123.5(2)
C3 C2 C1 123.1(2)
C3 C2 H2 118.5
C1 C2 H2 118.5
C4 C3 C2 117.8(2)
C4 C3 C9 121.3(3)
C2 C3 C9 120.8(2)
C3 C4 C5 122.2(2)
C3 C4 H4 118.9
C5 C4 H4 118.9
C4 C5 C6 119.3(2)
C4 C5 C10 118.3(2)
C6 C5 C10 122.4(2)
C5 C6 C1 119.2(2)
C5 C6 C7 118.4(2)
C1 C6 C7 122.3(2)
N1 C7 C6 125.9(2)
N1 C7 H7 117.0
C6 C7 H7 117.0
C1 C8 H8A 109.5
C1 C8 H8B 109.5
H8A C8 H8B 109.5
C1 C8 H8C 109.5
H8A C8 H8C 109.5
H8B C8 H8C 109.5
C3 C9 H9A 109.5
C3 C9 H9B 109.5
H9A C9 H9B 109.5
C3 C9 H9C 109.5
H9A C9 H9C 109.5
H9B C9 H9C 109.5
C5 C10 H10A 109.5
C5 C10 H10B 109.5
H10A C10 H10B 109.5
C5 C10 H10C 109.5
H10A C10 H10C 109.5
H10B C10 H10C 109.5
C12 C11 C16 117.8(2)
C12 C11 N1 117.5(2)
C16 C11 N1 124.7(2)
C11 C12 C13 121.7(3)
C11 C12 H12 119.1
C13 C12 H12 119.1
C14 C13 C12 119.2(2)
C14 C13 H13 120.4
C12 C13 H13 120.4
C13 C14 C15 120.7(2)
C13 C14 Cl1 119.7(2)
C15 C14 Cl1 119.7(2)
C14 C15 C16 119.7(3)
C14 C15 H15 120.1
C16 C15 H15 120.1
C11 C16 C15 120.9(3)
C11 C16 H16 119.6
C15 C16 H16 119.6
C7 N1 C11 119.9(2)

loop_
_geom_bond_atom_site_label_1
_geom_bond_atom_site_label_2
_geom_bond_distance
C1 C2 1.386(3)
C1 C6 1.419(3)
C1 C8 1.506(3)
C2 C3 1.380(4)
C2 H2 0.9300
C3 C4 1.379(3)
C3 C9 1.520(3)
C4 C5 1.391(3)
C4 H4 0.9300
C5 C6 1.408(3)
C5 C10 1.513(3)
C6 C7 1.469(3)
C7 N1 1.254(3)
C7 H7 0.9300
C8 H8A 0.9600
C8 H8B 0.9600
C8 H8C 0.9600
C9 H9A 0.9600
C9 H9B 0.9600
C9 H9C 0.9600
C10 H10A 0.9600
C10 H10B 0.9600
C10 H10C 0.9600
C11 C12 1.378(4)
C11 C16 1.379(3)
C11 N1 1.419(3)
C12 C13 1.382(4)
C12 H12 0.9300
C13 C14 1.364(4)
C13 H13 0.9300
C14 C15 1.365(4)
C14 Cl1 1.740(3)
C15 C16 1.388(4)
C15 H15 0.9300
C16 H16 0.9300

loop_
_geom_torsion_atom_site_label_1
_geom_torsion_atom_site_label_2
_geom_torsion_atom_site_label_3
_geom_torsion_atom_site_label_4
_geom_torsion
C6 C1 C2 C3 0.0(4)
C8 C1 C2 C3 179.8(2)
C1 C2 C3 C4 -0.8(4)
C1 C2 C3 C9 179.4(2)
C2 C3 C4 C5 1.2(4)
C9 C3 C4 C5 -179.0(2)
C3 C4 C5 C6 -0.7(4)
C3 C4 C5 C10 -179.8(2)
C4 C5 C6 C1 -0.2(3)
C10 C5 C6 C1 178.9(2)
C4 C5 C6 C7 176.4(2)
C10 C5 C6 C7 -4.5(3)
C2 C1 C6 C5 0.5(3)
C8 C1 C6 C5 -179.3(2)
C2 C1 C6 C7 -176.0(2)
C8 C1 C6 C7 4.2(4)
C5 C6 C7 N1 169.1(2)
C1 C6 C7 N1 -14.4(4)
C16 C11 C12 C13 -2.9(4)
N1 C11 C12 C13 178.6(3)
C11 C12 C13 C14 1.8(5)
C12 C13 C14 C15 0.4(4)
C12 C13 C14 Cl1 179.8(2)
C13 C14 C15 C16 -1.3(4)
Cl1 C14 C15 C16 179.3(2)
C12 C11 C16 C15 2.0(4)
N1 C11 C16 C15 -179.6(3)
C14 C15 C16 C11 0.1(5)
C6 C7 N1 C11 176.6(2)
C12 C11 N1 C7 -143.8(3)
C16 C11 N1 C7 37.8(4)

loop_
_cod_related_entry_id
_cod_related_entry_database
_cod_related_entry_code
1 ChemSpider 800252
